data_7020891
loop_
_publ_author_name
'Papanikolaou, Panagiotis'
'Mohanraj, John'
'Czapik, Agnieszka'
'Gdaniec, Maria'
'Accorsi, Gianluca'
'Akrivos, Pericles'

_publ_section_title
;
 Capturing the geometry of the emissive state of a Cu(i) red emitter
 through strong intramolecular stacking forces
;
_journal_issue 10
_journal_name_full 'Dalton Transactions'
_journal_page_first 3357
_journal_paper_doi 10.1039/c2dt32324a
_journal_volume 42
_journal_year 2013
_chemical_formula_moiety 'C56 H40 Cu N4, 2(C H Cl3), B F4'
_chemical_formula_sum 'C58 H42 B Cl6 Cu F4 N4'
_chemical_formula_weight 1158.01
_chemical_name_systematic
;
?
;
_space_group_IT_number 15
_symmetry_cell_setting monoclinic
_symmetry_space_group_name_Hall '-C 2yc'
_symmetry_space_group_name_H-M 'C 1 2/c 1'
_atom_sites_solution_hydrogens geom
_atom_sites_solution_primary direct
_atom_sites_solution_secondary difmap
_audit_creation_method SHELXL-97
_cell_angle_alpha 90.00
_cell_angle_beta 137.614(11)
_cell_angle_gamma 90.00
_cell_formula_units_Z 4
_cell_length_a 25.2240(14)
_cell_length_b 15.1903(4)
_cell_length_c 20.1965(11)
_cell_measurement_reflns_used 10868
_cell_measurement_temperature 293(2)
_cell_measurement_theta_max 29.45
_cell_measurement_theta_min 2.98
_cell_volume 5216.7(12)
_computing_cell_refinement 'CrysAlisPro (Oxford Diffraction, 2010)'
_computing_data_collection 'CrysAlisPro (Oxford Diffraction, 2010)'
_computing_data_reduction 'CrysAlisPro (Oxford Diffraction, 2010)'
_computing_molecular_graphics
;
Ortep III for Windows (Farrugia, 1997), Mercury (Macrae et al., 2006)
;
_computing_publication_material 'SHELXL-97 (Sheldrick, 2008)'
_computing_structure_refinement 'SHELXL-97 (Sheldrick, 2008)'
_computing_structure_solution 'SHELXS-97 (Sheldrick, 2008)'
_diffrn_ambient_temperature 293(2)
_diffrn_measured_fraction_theta_full 0.996
_diffrn_measured_fraction_theta_max 0.996
_diffrn_measurement_device_type 'Oxford Diffraction Xcalibur E'
_diffrn_measurement_method '\w scan'
_diffrn_radiation_monochromator graphite
_diffrn_radiation_source 'fine-focus sealed tube'
_diffrn_radiation_type MoK\a
_diffrn_radiation_wavelength 0.71073
_diffrn_reflns_av_R_equivalents 0.0262
_diffrn_reflns_av_sigmaI/netI 0.0192
_diffrn_reflns_limit_h_max 30
_diffrn_reflns_limit_h_min -30
_diffrn_reflns_limit_k_max 18
_diffrn_reflns_limit_k_min -18
_diffrn_reflns_limit_l_max 24
_diffrn_reflns_limit_l_min -24
_diffrn_reflns_number 25397
_diffrn_reflns_theta_full 25.03
_diffrn_reflns_theta_max 25.03
_diffrn_reflns_theta_min 4.15
_diffrn_standards_decay_% 0
_diffrn_standards_interval_count 0
_diffrn_standards_interval_time 0
_diffrn_standards_number 0
_exptl_absorpt_coefficient_mu 0.785
_exptl_absorpt_correction_T_max 1.000
_exptl_absorpt_correction_T_min 0.988
_exptl_absorpt_correction_type multi-scan
_exptl_absorpt_process_details
;
CrysAlisPro, Oxford Diffraction Ltd.,
Version 1.171.34.43 (release 21-10-2010 CrysAlis171 .NET)
(compiled Oct 21 2010,17:48:23)
Empirical absorption correction using spherical harmonics,
implemented in SCALE3 ABSPACK scaling algorithm.
;
_exptl_crystal_colour black
_exptl_crystal_density_diffrn 1.474
_exptl_crystal_density_method 'not measured'
_exptl_crystal_description block
_exptl_crystal_F_000 2360
_exptl_crystal_size_max 0.49
_exptl_crystal_size_mid 0.35
_exptl_crystal_size_min 0.35
_refine_diff_density_max 0.581
_refine_diff_density_min -0.487
_refine_diff_density_rms 0.060
_refine_ls_extinction_method none
_refine_ls_goodness_of_fit_ref 1.045
_refine_ls_hydrogen_treatment constr
_refine_ls_matrix_type full
_refine_ls_number_parameters 371
_refine_ls_number_reflns 4587
_refine_ls_number_restraints 11
_refine_ls_restrained_S_all 1.052
_refine_ls_R_factor_all 0.0697
_refine_ls_R_factor_gt 0.0612
_refine_ls_shift/su_max 0.009
_refine_ls_shift/su_mean 0.000
_refine_ls_structure_factor_coef Fsqd
_refine_ls_weighting_details 'calc w=1/[\s^2^(Fo^2^)+(0.0880P)^2^+11.7290P] where P=(Fo^2^+2Fc^2^)/3'
_refine_ls_weighting_scheme calc
_refine_ls_wR_factor_gt 0.1631
_refine_ls_wR_factor_ref 0.1709
_reflns_number_gt 3970
_reflns_number_total 4587
_reflns_threshold_expression >2sigma(I)
_cod_data_source_file c2dt32324a.txt
_cod_data_source_block comp1
_cod_original_sg_symbol_H-M 'C 2/c'
_cod_database_code 7020891

loop_
_symmetry_equiv_pos_as_xyz
'x, y, z'
'-x, y, -z+1/2'
'x+1/2, y+1/2, z'
'-x+1/2, y+1/2, -z+1/2'
'-x, -y, -z'
'x, -y, z-1/2'
'-x+1/2, -y+1/2, -z'
'x+1/2, -y+1/2, z-1/2'

loop_
_atom_site_label
_atom_site_type_symbol
_atom_site_fract_x
_atom_site_fract_y
_atom_site_fract_z
_atom_site_U_iso_or_equiv
_atom_site_adp_type
_atom_site_occupancy
_atom_site_symmetry_multiplicity
_atom_site_calc_flag
_atom_site_refinement_flags
_atom_site_disorder_assembly
_atom_site_disorder_group
B1A B -0.5017(4) 1.0004(5) -0.4879(5) 0.085(4) Uani 0.50 1 d PD . -1
F1A F -0.5409(6) 1.0807(4) -0.5262(7) 0.126(3) Uani 0.50 1 d PD . -1
F2A F -0.5569(5) 0.9339(5) -0.5302(5) 0.127(3) Uani 0.50 1 d PD . -1
F3A F -0.4525(5) 1.0005(5) -0.3874(4) 0.132(3) Uani 0.50 1 d PD . -1
F4A F -0.4586(8) 0.9877(12) -0.5052(11) 0.300(12) Uani 0.50 1 d PD . 1
Cu1 Cu 0.0000 0.90813(4) -0.2500 0.0451(2) Uani 1 2 d S . .
N11 N 0.01641(15) 0.95823(18) -0.32902(18) 0.0420(6) Uani 1 1 d . A .
N12 N -0.10518(14) 0.86463(17) -0.38350(18) 0.0398(6) Uani 1 1 d . A .
C11 C 0.1307(2) 1.0760(2) -0.1464(3) 0.0536(9) Uani 1 1 d . A .
H11 H 0.0836 1.0714 -0.1666 0.064 Uiso 1 1 calc R A .
C21 C 0.1933(3) 1.1233(3) -0.0626(3) 0.0676(11) Uani 1 1 d . A .
H21 H 0.1882 1.1506 -0.0263 0.081 Uiso 1 1 calc R A .
C31 C 0.2632(3) 1.1300(3) -0.0327(3) 0.0760(12) Uani 1 1 d . A .
H31 H 0.3049 1.1613 0.0241 0.091 Uiso 1 1 calc R A .
C41 C 0.2724(2) 1.0914(3) -0.0855(3) 0.0697(12) Uani 1 1 d . A .
H41 H 0.3196 1.0962 -0.0649 0.084 Uiso 1 1 calc R A .
C51 C 0.2540(3) 0.9889(3) -0.2432(4) 0.0743(12) Uani 1 1 d . A .
H51 H 0.3047 1.0112 -0.1931 0.089 Uiso 1 1 calc R A .
C61 C 0.2306(3) 0.9429(4) -0.3202(4) 0.0864(15) Uani 1 1 d . A .
H61 H 0.2658 0.9351 -0.3224 0.104 Uiso 1 1 calc R A .
C71 C 0.1565(3) 0.9085(3) -0.3933(4) 0.0806(14) Uani 1 1 d . A .
H71 H 0.1427 0.8775 -0.4441 0.097 Uiso 1 1 calc R A .
C81 C 0.1010(3) 0.9189(3) -0.3940(3) 0.0631(10) Uani 1 1 d . A .
H81 H 0.0509 0.8949 -0.4439 0.076 Uiso 1 1 calc R A .
C91 C 0.08315(18) 0.9839(2) -0.2903(2) 0.0407(7) Uani 1 1 d . A .
C101 C 0.13944(19) 1.0363(2) -0.1988(2) 0.0449(7) Uani 1 1 d . A .
C111 C 0.2096(2) 1.0451(2) -0.1699(3) 0.0533(9) Uani 1 1 d . A .
C121 C 0.2005(2) 1.0010(2) -0.2420(3) 0.0554(9) Uani 1 1 d . A .
C131 C 0.1234(2) 0.9660(2) -0.3178(3) 0.0488(8) Uani 1 1 d . A .
C141 C -0.03982(19) 0.9126(2) -0.4237(2) 0.0467(8) Uani 1 1 d . A .
H14A H -0.0204 0.8542 -0.4163 0.056 Uiso 1 1 calc R A .
H14B H -0.0464 0.9449 -0.4708 0.056 Uiso 1 1 calc R A .
C12 C -0.0920(2) 0.7523(2) -0.2463(3) 0.0558(9) Uani 1 1 d . A .
H12 H -0.0447 0.7509 -0.2257 0.067 Uiso 1 1 calc R A .
C22 C -0.0997(3) 0.7097(3) -0.1931(4) 0.0757(12) Uani 1 1 d . A .
H22 H -0.0572 0.6792 -0.1361 0.091 Uiso 1 1 calc R A .
C32 C -0.1698(4) 0.7123(3) -0.2242(4) 0.0861(15) Uani 1 1 d . A .
H32 H -0.1738 0.6841 -0.1871 0.103 Uiso 1 1 calc R A .
C42 C -0.2343(3) 0.7555(3) -0.3087(4) 0.0785(14) Uani 1 1 d . A .
H42 H -0.2813 0.7567 -0.3287 0.094 Uiso 1 1 calc R A .
C52 C -0.3627(2) 0.8657(3) -0.5166(4) 0.0828(15) Uani 1 1 d . A .
H52 H -0.3864 0.8495 -0.4987 0.099 Uiso 1 1 calc R A .
C62 C -0.4039(3) 0.9108(4) -0.6009(5) 0.0985(19) Uani 1 1 d . A .
H62 H -0.4559 0.9262 -0.6402 0.118 Uiso 1 1 calc R A .
C72 C -0.3705(3) 0.9346(3) -0.6300(4) 0.0875(16) Uani 1 1 d . A .
H72 H -0.4007 0.9641 -0.6891 0.105 Uiso 1 1 calc R A .
C82 C -0.2919(2) 0.9145(3) -0.5713(3) 0.0641(10) Uani 1 1 d . A .
H82 H -0.2690 0.9309 -0.5902 0.077 Uiso 1 1 calc R A .
C92 C -0.16457(17) 0.8450(2) -0.4016(2) 0.0411(7) Uani 1 1 d . A .
C102 C -0.1559(2) 0.7970(2) -0.3303(3) 0.0476(8) Uani 1 1 d . A .
C112 C -0.2280(2) 0.7976(2) -0.3637(3) 0.0566(9) Uani 1 1 d . A .
C122 C -0.2849(2) 0.8440(3) -0.4573(3) 0.0616(10) Uani 1 1 d . A .
C132 C -0.24944(18) 0.8699(2) -0.4848(3) 0.0504(8) Uani 1 1 d . A .
C142 C -0.11763(19) 0.9059(2) -0.4598(2) 0.0467(8) Uani 1 1 d . A .
H14C H -0.1400 0.9642 -0.4747 0.056 Uiso 1 1 calc R A .
H14D H -0.1541 0.8710 -0.5193 0.056 Uiso 1 1 calc R A .
C1B C 0.0450(4) 0.7040(5) 0.1499(5) 0.113(2) Uani 1 1 d D B .
H1B H 0.0331 0.6527 0.1103 0.136 Uiso 1 1 d RD B .
Cl1 Cl 0.08078(17) 0.78894(19) 0.1285(3) 0.1387(12) Uani 0.769(5) 1 d P B .
Cl2 Cl 0.1149(3) 0.6827(3) 0.2699(2) 0.239(3) Uani 0.769(5) 1 d P B .
Cl3 Cl -0.03643(19) 0.7511(3) 0.1156(3) 0.1826(17) Uani 0.769(5) 1 d P B .
Cl5 Cl 0.1279(9) 0.7443(10) 0.2156(12) 0.187(5) Uiso 0.231(5) 1 d P B 2
Cl6 Cl 0.0151(13) 0.6674(15) 0.1996(16) 0.269(9) Uiso 0.231(5) 1 d P B 2
Cl4 Cl -0.0320(19) 0.740(2) 0.060(2) 0.334(14) Uiso 0.231(5) 1 d P B 2

loop_
_atom_site_aniso_label
_atom_site_aniso_U_11
_atom_site_aniso_U_22
_atom_site_aniso_U_33
_atom_site_aniso_U_23
_atom_site_aniso_U_13
_atom_site_aniso_U_12
B1A 0.083(6) 0.110(8) 0.110(10) 0.012(7) 0.086(8) 0.015(6)
F1A 0.170(8) 0.111(6) 0.164(7) 0.035(5) 0.144(7) 0.035(5)
F2A 0.102(5) 0.123(6) 0.102(5) -0.012(4) 0.059(4) -0.020(5)
F3A 0.125(6) 0.108(5) 0.103(5) -0.011(4) 0.066(5) -0.020(4)
F4A 0.219(16) 0.45(4) 0.37(3) -0.02(3) 0.26(2) 0.06(2)
Cu1 0.0302(3) 0.0694(4) 0.0342(3) 0.000 0.0233(3) 0.000
N11 0.0406(14) 0.0474(15) 0.0419(14) 0.0068(11) 0.0316(12) 0.0037(12)
N12 0.0331(13) 0.0439(14) 0.0371(13) -0.0041(11) 0.0243(11) -0.0017(11)
C11 0.056(2) 0.0453(19) 0.062(2) 0.0004(16) 0.0440(19) -0.0044(15)
C21 0.074(3) 0.058(2) 0.070(3) -0.0103(19) 0.053(2) -0.015(2)
C31 0.064(3) 0.067(3) 0.071(3) -0.008(2) 0.042(2) -0.024(2)
C41 0.048(2) 0.066(3) 0.077(3) 0.004(2) 0.041(2) -0.0134(18)
C51 0.062(2) 0.076(3) 0.108(3) 0.021(3) 0.070(3) 0.008(2)
C61 0.096(4) 0.091(3) 0.134(4) 0.025(3) 0.104(4) 0.018(3)
C71 0.103(4) 0.087(3) 0.107(4) 0.012(3) 0.095(4) 0.014(3)
C81 0.071(3) 0.073(3) 0.073(3) 0.009(2) 0.062(2) 0.007(2)
C91 0.0388(16) 0.0411(16) 0.0468(17) 0.0109(13) 0.0331(15) 0.0047(13)
C101 0.0446(17) 0.0380(16) 0.0543(18) 0.0100(14) 0.0372(16) 0.0014(13)
C111 0.0458(18) 0.0449(18) 0.064(2) 0.0142(16) 0.0386(18) 0.0015(15)
C121 0.051(2) 0.050(2) 0.077(2) 0.0207(17) 0.051(2) 0.0093(16)
C131 0.0516(19) 0.0485(19) 0.063(2) 0.0142(16) 0.0473(18) 0.0079(15)
C141 0.0444(17) 0.060(2) 0.0398(16) 0.0012(14) 0.0324(15) 0.0017(15)
C12 0.065(2) 0.0406(18) 0.067(2) -0.0024(16) 0.050(2) -0.0054(16)
C22 0.100(3) 0.056(2) 0.084(3) -0.003(2) 0.073(3) -0.015(2)
C32 0.123(4) 0.070(3) 0.104(4) -0.016(3) 0.096(4) -0.033(3)
C42 0.090(3) 0.078(3) 0.112(4) -0.039(3) 0.088(3) -0.042(3)
C52 0.043(2) 0.093(3) 0.098(4) -0.036(3) 0.048(3) -0.017(2)
C62 0.034(2) 0.109(4) 0.101(4) -0.032(3) 0.034(3) -0.002(2)
C72 0.040(2) 0.087(3) 0.065(3) -0.015(2) 0.018(2) 0.004(2)
C82 0.0356(18) 0.066(2) 0.052(2) -0.0107(18) 0.0207(17) -0.0023(16)
C92 0.0337(15) 0.0386(16) 0.0442(16) -0.0106(13) 0.0267(14) -0.0048(12)
C102 0.0515(19) 0.0376(17) 0.062(2) -0.0146(15) 0.0444(18) -0.0132(14)
C112 0.055(2) 0.050(2) 0.077(2) -0.0259(18) 0.053(2) -0.0218(16)
C122 0.0436(19) 0.059(2) 0.080(3) -0.032(2) 0.045(2) -0.0176(17)
C132 0.0328(16) 0.0485(18) 0.0511(19) -0.0186(15) 0.0253(16) -0.0081(14)
C142 0.0387(17) 0.059(2) 0.0322(15) 0.0000(14) 0.0231(14) 0.0014(14)
C1B 0.094(4) 0.122(5) 0.110(4) -0.025(4) 0.072(4) -0.001(4)
Cl1 0.129(2) 0.133(2) 0.183(3) -0.0151(18) 0.124(2) -0.0109(16)
Cl2 0.242(5) 0.306(5) 0.110(2) 0.063(3) 0.112(3) 0.173(4)
Cl3 0.112(2) 0.230(4) 0.211(4) 0.047(3) 0.121(2) 0.043(2)

loop_
_atom_type_symbol
_atom_type_description
_atom_type_scat_dispersion_real
_atom_type_scat_dispersion_imag
_atom_type_scat_source
C C 0.0033 0.0016 'International Tables Vol C Tables 4.2.6.8 and 6.1.1.4'
H H 0.0000 0.0000 'International Tables Vol C Tables 4.2.6.8 and 6.1.1.4'
O O 0.0106 0.0060 'International Tables Vol C Tables 4.2.6.8 and 6.1.1.4'
Cu Cu 0.3201 1.2651 'International Tables Vol C Tables 4.2.6.8 and 6.1.1.4'
N N 0.0061 0.0033 'International Tables Vol C Tables 4.2.6.8 and 6.1.1.4'
B B 0.0013 0.0007 'International Tables Vol C Tables 4.2.6.8 and 6.1.1.4'
F F 0.0171 0.0103 'International Tables Vol C Tables 4.2.6.8 and 6.1.1.4'
Cl Cl 0.1484 0.1585 'International Tables Vol C Tables 4.2.6.8 and 6.1.1.4'

loop_
_geom_angle_atom_site_label_1
_geom_angle_atom_site_label_2
_geom_angle_atom_site_label_3
_geom_angle
_geom_angle_site_symmetry_1
_geom_angle_site_symmetry_3
F4A B1A F1A 110.6(6) . .
F4A B1A F2A 111.3(7) . .
F1A B1A F2A 108.5(6) . .
F4A B1A F3A 110.3(6) . .
F1A B1A F3A 108.1(6) . .
F2A B1A F3A 107.8(5) . .
N12 Cu1 N12 142.28(15) . 2_554
N12 Cu1 N11 109.42(10) 2_554 .
N12 Cu1 N11 84.58(10) 2_554 2_554
N11 Cu1 N11 136.80(15) . 2_554
C91 N11 C141 120.5(3) . .
C91 N11 Cu1 124.1(2) . .
C141 N11 Cu1 106.30(19) . .
C92 N12 C142 120.0(3) . .
C92 N12 Cu1 123.6(2) . .
C142 N12 Cu1 108.04(19) . .
C101 C11 C21 118.8(4) . .
C101 C11 H11 120.6 . .
C21 C11 H11 120.6 . .
C31 C21 C11 120.4(4) . .
C31 C21 H21 119.8 . .
C11 C21 H21 119.8 . .
C41 C31 C21 121.3(4) . .
C41 C31 H31 119.4 . .
C21 C31 H31 119.4 . .
C31 C41 C111 118.5(4) . .
C31 C41 H41 120.8 . .
C111 C41 H41 120.8 . .
C61 C51 C121 118.6(4) . .
C61 C51 H51 120.7 . .
C121 C51 H51 120.7 . .
C71 C61 C51 121.2(4) . .
C71 C61 H61 119.4 . .
C51 C61 H61 119.4 . .
C61 C71 C81 121.7(5) . .
C61 C71 H71 119.1 . .
C81 C71 H71 119.1 . .
C131 C81 C71 117.7(4) . .
C131 C81 H81 121.2 . .
C71 C81 H81 121.2 . .
N11 C91 C101 122.7(3) . .
N11 C91 C131 131.4(3) . .
C101 C91 C131 105.8(3) . .
C11 C101 C111 120.7(3) . .
C11 C101 C91 130.4(3) . .
C111 C101 C91 108.8(3) . .
C41 C111 C101 120.3(4) . .
C41 C111 C121 131.0(4) . .
C101 C111 C121 108.7(3) . .
C51 C121 C131 120.6(4) . .
C51 C121 C111 130.1(4) . .
C131 C121 C111 109.3(3) . .
C81 C131 C121 120.1(3) . .
C81 C131 C91 132.4(3) . .
C121 C131 C91 107.2(3) . .
N11 C141 C142 108.8(3) . .
N11 C141 H14A 109.9 . .
C142 C141 H14A 109.9 . .
N11 C141 H14B 109.9 . .
C142 C141 H14B 109.9 . .
H14A C141 H14B 108.3 . .
C102 C12 C22 118.6(4) . .
C102 C12 H12 120.7 . .
C22 C12 H12 120.7 . .
C32 C22 C12 120.2(5) . .
C32 C22 H22 119.9 . .
C12 C22 H22 119.9 . .
C22 C32 C42 121.7(4) . .
C22 C32 H32 119.2 . .
C42 C32 H32 119.2 . .
C32 C42 C112 118.9(4) . .
C32 C42 H42 120.5 . .
C112 C42 H42 120.5 . .
C62 C52 C122 119.2(5) . .
C62 C52 H52 120.4 . .
C122 C52 H52 120.4 . .
C52 C62 C72 121.6(4) . .
C52 C62 H62 119.2 . .
C72 C62 H62 119.2 . .
C62 C72 C82 120.7(5) . .
C62 C72 H72 119.7 . .
C82 C72 H72 119.7 . .
C132 C82 C72 118.0(5) . .
C132 C82 H82 121.0 . .
C72 C82 H82 121.0 . .
N12 C92 C102 122.2(3) . .
N12 C92 C132 131.3(3) . .
C102 C92 C132 106.2(3) . .
C12 C102 C112 121.3(3) . .
C12 C102 C92 129.7(3) . .
C112 C102 C92 108.8(3) . .
C42 C112 C102 119.2(4) . .
C42 C112 C122 132.4(4) . .
C102 C112 C122 108.3(3) . .
C52 C122 C132 119.9(5) . .
C52 C122 C112 130.2(4) . .
C132 C122 C112 109.9(3) . .
C82 C132 C122 120.7(3) . .
C82 C132 C92 132.6(3) . .
C122 C132 C92 106.5(3) . .
N12 C142 C141 109.1(2) . .
N12 C142 H14C 109.9 . .
C141 C142 H14C 109.9 . .
N12 C142 H14D 109.9 . .
C141 C142 H14D 109.9 . .
H14C C142 H14D 108.3 . .
Cl4 C1B Cl5 128.7(15) . .
Cl4 C1B Cl6 95.5(15) . .
Cl5 C1B Cl6 121.3(10) . .
Cl2 C1B Cl3 108.9(4) . .
Cl2 C1B Cl1 108.0(4) . .
Cl3 C1B Cl1 105.1(4) . .

loop_
_geom_bond_atom_site_label_1
_geom_bond_atom_site_label_2
_geom_bond_distance
B1A F4A 1.379(5)
B1A F1A 1.389(5)
B1A F2A 1.390(5)
B1A F3A 1.393(5)
Cu1 N12 2.044(2)
Cu1 N11 2.067(2)
N11 C91 1.286(4)
N11 C141 1.463(4)
N12 C92 1.288(4)
N12 C142 1.467(4)
C11 C101 1.371(5)
C11 C21 1.388(5)
C11 H11 0.9300
C21 C31 1.383(6)
C21 H21 0.9300
C31 C41 1.377(7)
C31 H31 0.9300
C41 C111 1.386(6)
C41 H41 0.9300
C51 C61 1.377(7)
C51 C121 1.380(5)
C51 H51 0.9300
C61 C71 1.366(8)
C61 H61 0.9300
C71 C81 1.399(6)
C71 H71 0.9300
C81 C131 1.385(5)
C81 H81 0.9300
C91 C101 1.480(5)
C91 C131 1.498(4)
C101 C111 1.402(5)
C111 C121 1.457(5)
C121 C131 1.418(5)
C141 C142 1.510(5)
C141 H14A 0.9700
C141 H14B 0.9700
C12 C102 1.377(5)
C12 C22 1.386(6)
C12 H12 0.9300
C22 C32 1.372(7)
C22 H22 0.9300
C32 C42 1.374(7)
C32 H32 0.9300
C42 C112 1.390(6)
C42 H42 0.9300
C52 C62 1.355(8)
C52 C122 1.387(5)
C52 H52 0.9300
C62 C72 1.384(8)
C62 H62 0.9300
C72 C82 1.399(6)
C72 H72 0.9300
C82 C132 1.376(6)
C82 H82 0.9300
C92 C102 1.479(5)
C92 C132 1.495(4)
C102 C112 1.395(5)
C112 C122 1.457(6)
C122 C132 1.414(5)
C142 H14C 0.9700
C142 H14D 0.9700
C1B Cl4 1.47(3)
C1B Cl5 1.552(15)
C1B Cl2 1.666(8)
C1B Cl6 1.73(2)
C1B Cl3 1.763(7)
C1B Cl1 1.801(8)
C1B H1B 0.9904
